data_7061653
loop_
_publ_author_name
'Zhang, Qi'
'He, Chunlin'
'Pang, Siping'

_publ_section_title
;
 Synthesis of heterocyclic (triazole, furoxan, furazan) fused pyridazine
 di-N-oxides via hypervalent iodine oxidation
;
_journal_issue 30
_journal_name_full 'New Journal of Chemistry'
_journal_page_first 14324
_journal_page_last 14327
_journal_paper_doi 10.1039/D2NJ02908A
_journal_volume 46
_journal_year 2022
_chemical_formula_moiety 'C4 H4 N4 O4'
_chemical_formula_sum 'C4 H4 N4 O4'
_chemical_formula_weight 172.11
_space_group_crystal_system triclinic
_space_group_IT_number 2
_space_group_name_Hall '-P 1'
_space_group_name_H-M_alt 'P -1'
_atom_sites_solution_hydrogens difmap
_atom_sites_solution_primary dual
_audit_creation_date 2021-11-18
_audit_creation_method
;
Olex2 1.2
(compiled 2018.05.29 svn.r3508 for OlexSys, GUI svn.r5506)
;
_audit_update_record
;
2022-05-30 deposited with the CCDC.	2022-07-11 downloaded from the CCDC.
;
_cell_angle_alpha 89.639(7)
_cell_angle_beta 80.847(10)
_cell_angle_gamma 89.131(10)
_cell_formula_units_Z 2
_cell_length_a 5.0887(16)
_cell_length_b 7.8054(19)
_cell_length_c 7.906(2)
_cell_measurement_reflns_used 1463
_cell_measurement_temperature 150
_cell_measurement_theta_max 25.846
_cell_measurement_theta_min 2.607
_cell_volume 309.98(15)
_computing_cell_refinement 'SAINT V8.40A (?, 2016)'
_computing_data_reduction 'SAINT V8.40A (?, 2016)'
_computing_molecular_graphics 'Olex2 (Dolomanov et al., 2009)'
_computing_publication_material 'Olex2 (Dolomanov et al., 2009)'
_computing_structure_refinement 'ShelXL (Sheldrick, 2015)'
_computing_structure_solution 'ShelXT (Sheldrick, 2015)'
_diffrn_ambient_temperature 150.0
_diffrn_measured_fraction_theta_full 0.990
_diffrn_measured_fraction_theta_max 0.982
_diffrn_measurement_device_type 'Bruker D8 VENTURE'
_diffrn_measurement_method '\f and \w scans'
_diffrn_radiation_type MoK\a
_diffrn_radiation_wavelength 0.71073
_diffrn_reflns_av_R_equivalents 0.0373
_diffrn_reflns_av_unetI/netI 0.0503
_diffrn_reflns_Laue_measured_fraction_full 0.990
_diffrn_reflns_Laue_measured_fraction_max 0.982
_diffrn_reflns_limit_h_max 6
_diffrn_reflns_limit_h_min -6
_diffrn_reflns_limit_k_max 9
_diffrn_reflns_limit_k_min -9
_diffrn_reflns_limit_l_max 9
_diffrn_reflns_limit_l_min -9
_diffrn_reflns_number 3278
_diffrn_reflns_point_group_measured_fraction_full 0.990
_diffrn_reflns_point_group_measured_fraction_max 0.982
_diffrn_reflns_theta_full 25.242
_diffrn_reflns_theta_max 26.348
_diffrn_reflns_theta_min 2.609
_diffrn_standards_number 0
_exptl_absorpt_coefficient_mu 0.166
_exptl_absorpt_correction_T_max 0.7454
_exptl_absorpt_correction_T_min 0.6513
_exptl_absorpt_correction_type multi-scan
_exptl_absorpt_process_details
'SADABS-2016/2 (Bruker,2016/2) was used for absorption correction. wR2(int) was 0.0597 before and 0.0488 after correction. The Ratio of minimum to maximum transmission is 0.8738. The \l/2 correction factor is Not present.'
_exptl_crystal_colour colourless
_exptl_crystal_colour_primary colourless
_exptl_crystal_density_diffrn 1.844
_exptl_crystal_description block
_exptl_crystal_F_000 176
_exptl_crystal_size_max 0.12
_exptl_crystal_size_mid 0.05
_exptl_crystal_size_min 0.03
_refine_diff_density_max 0.342
_refine_diff_density_min -0.462
_refine_diff_density_rms 0.058
_refine_ls_extinction_method none
_refine_ls_goodness_of_fit_ref 1.078
_refine_ls_hydrogen_treatment refall
_refine_ls_matrix_type full
_refine_ls_number_parameters 134
_refine_ls_number_reflns 1239
_refine_ls_number_restraints 7
_refine_ls_restrained_S_all 1.116
_refine_ls_R_factor_all 0.0753
_refine_ls_R_factor_gt 0.0508
_refine_ls_shift/su_max 0.001
_refine_ls_shift/su_mean 0.000
_refine_ls_structure_factor_coef Fsqd
_refine_ls_weighting_details 'w=1/[\s^2^(Fo^2^)+(0.0320P)^2^+0.3489P] where P=(Fo^2^+2Fc^2^)/3'
_refine_ls_weighting_scheme calc
_refine_ls_wR_factor_gt 0.1044
_refine_ls_wR_factor_ref 0.1182
_reflns_Friedel_coverage 0.000
_reflns_number_gt 942
_reflns_number_total 1239
_reflns_threshold_expression 'I > 2\s(I)'
_cod_data_source_file d2nj02908a2.cif
_cod_data_source_block mo_20211647_0m
_cod_depositor_comments 'Adding full bibliography for 7061650--7061656.cif.'
_cod_original_cell_volume 309.99(15)
_cod_database_code 7061653
_shelx_shelxl_version_number 2018/3
_shelx_space_group_comment
;
The symmetry employed for this shelxl refinement is uniquely defined
by the following loop, which should always be used as a source of
symmetry information in preference to the above space-group names.
They are only intended as comments.
;
_shelx_estimated_absorpt_t_max 0.995
_shelx_estimated_absorpt_t_min 0.980
_olex2_refinement_description
;
1. Restrained distances
 O2-N2
 1.25 with sigma of 0.02
 O2-C1
 3 with sigma of 0.02
 N1-H1B = N1-H1A = N4-H4B = N4-H4A
 0.87 with sigma of 0.02
 O2-N2 \\sim O4-N3
 with sigma of 0.02
2. Others
 Fixed Sof: O4(0.75) O2(0.25)
;
_olex2_submission_special_instructions 'No special instructions were received'

loop_
_space_group_symop_operation_xyz
'x, y, z'
'-x, -y, -z'

loop_
_atom_site_label
_atom_site_type_symbol
_atom_site_fract_x
_atom_site_fract_y
_atom_site_fract_z
_atom_site_U_iso_or_equiv
_atom_site_adp_type
_atom_site_occupancy
_atom_site_site_symmetry_order
_atom_site_calc_flag
_atom_site_refinement_flags_posn
_atom_site_refinement_flags_adp
_atom_site_refinement_flags_occupancy
_atom_site_disorder_assembly
_atom_site_disorder_group
O1 O 0.7179(4) 0.3698(3) 1.0605(2) 0.0359(5) Uani 1 1 d . . . . .
O5 O 0.7601(4) 0.3661(2) 0.4780(2) 0.0339(5) Uani 1 1 d . . . . .
N1 N 0.8865(5) 0.4450(3) 0.7894(3) 0.0318(6) Uani 1 1 d D . . . .
N4 N 0.4300(5) 0.2321(3) 0.3763(3) 0.0335(6) Uani 1 1 d D . . . .
O3 O 0.1822(5) 0.0856(3) 0.8817(3) 0.0576(7) Uani 1 1 d . . . . .
N3 N 0.2420(5) 0.1179(3) 0.7032(4) 0.0402(7) Uani 1 1 d D . . . .
N2 N 0.3580(5) 0.1758(3) 0.9603(4) 0.0432(7) Uani 1 1 d D . . . .
O4 O 0.0983(5) 0.0511(3) 0.6252(3) 0.0352(6) Uani 0.75 1 d D . P A 1
C4 C 0.5582(5) 0.2793(3) 0.5002(4) 0.0282(6) Uani 1 1 d . . . . .
C1 C 0.7193(5) 0.3636(3) 0.9054(3) 0.0297(6) Uani 1 1 d D . . . .
C2 C 0.5158(5) 0.2556(3) 0.8408(4) 0.0302(6) Uani 1 1 d . . . . .
C3 C 0.4479(5) 0.2213(3) 0.6765(3) 0.0289(6) Uani 1 1 d . . . . .
O2 O 0.2805(17) 0.1310(11) 1.0888(9) 0.042(2) Uani 0.25 1 d D . P B 2
H4A H 0.494(7) 0.260(4) 0.268(3) 0.057(11) Uiso 1 1 d D . . . .
H1A H 1.006(6) 0.510(4) 0.827(4) 0.060(11) Uiso 1 1 d D . . . .
H4B H 0.279(5) 0.177(4) 0.400(4) 0.055(10) Uiso 1 1 d D . . . .
H1B H 0.878(7) 0.432(4) 0.678(3) 0.055(10) Uiso 1 1 d D . . . .

loop_
_atom_site_aniso_label
_atom_site_aniso_U_11
_atom_site_aniso_U_22
_atom_site_aniso_U_33
_atom_site_aniso_U_23
_atom_site_aniso_U_13
_atom_site_aniso_U_12
O1 0.0350(12) 0.0477(12) 0.0237(10) 0.0052(9) -0.0013(8) -0.0003(9)
O5 0.0318(11) 0.0393(11) 0.0298(10) 0.0031(8) -0.0017(8) -0.0115(9)
N1 0.0295(13) 0.0382(14) 0.0261(13) 0.0027(11) 0.0004(11) -0.0027(11)
N4 0.0320(14) 0.0361(14) 0.0331(14) 0.0007(11) -0.0065(11) -0.0057(11)
O3 0.0426(14) 0.0486(14) 0.0734(17) 0.0246(12) 0.0150(12) -0.0055(11)
N3 0.0298(14) 0.0301(14) 0.0591(18) 0.0082(12) -0.0016(13) -0.0025(11)
N2 0.0354(15) 0.0437(15) 0.0466(16) 0.0138(12) 0.0048(12) -0.0047(12)
O4 0.0323(15) 0.0363(15) 0.0389(15) 0.0001(12) -0.0103(13) -0.0115(12)
C4 0.0262(14) 0.0240(13) 0.0334(15) 0.0005(11) -0.0020(12) -0.0005(11)
C1 0.0266(14) 0.0321(15) 0.0287(15) 0.0032(11) 0.0002(11) 0.0043(12)
C2 0.0264(14) 0.0294(14) 0.0324(15) 0.0060(11) 0.0017(11) 0.0020(11)
C3 0.0252(14) 0.0261(14) 0.0337(15) 0.0043(11) -0.0003(12) 0.0000(11)
O2 0.052(5) 0.057(5) 0.019(4) 0.008(4) -0.007(4) -0.023(4)

loop_
_atom_type_symbol
_atom_type_description
_atom_type_scat_dispersion_real
_atom_type_scat_dispersion_imag
_atom_type_scat_source
C C 0.0033 0.0016 'International Tables Vol C Tables 4.2.6.8 and 6.1.1.4'
H H 0.0000 0.0000 'International Tables Vol C Tables 4.2.6.8 and 6.1.1.4'
N N 0.0061 0.0033 'International Tables Vol C Tables 4.2.6.8 and 6.1.1.4'
O O 0.0106 0.0060 'International Tables Vol C Tables 4.2.6.8 and 6.1.1.4'

loop_
_geom_angle_atom_site_label_1
_geom_angle_atom_site_label_2
_geom_angle_atom_site_label_3
_geom_angle
_geom_angle_site_symmetry_1
_geom_angle_site_symmetry_3
_geom_angle_publ_flag
C1 N1 H1A 117(2) . . ?
C1 N1 H1B 120(2) . . ?
H1A N1 H1B 123(3) . . ?
C4 N4 H4A 120(2) . . ?
C4 N4 H4B 121(2) . . ?
H4A N4 H4B 120(3) . . ?
N2 O3 N3 107.9(2) . . ?
O4 N3 O3 113.3(2) . . ?
O4 N3 C3 138.8(3) . . ?
C3 N3 O3 107.9(3) . . ?
C2 N2 O3 107.3(3) . . ?
O2 N2 O3 95.1(5) . . ?
O2 N2 C2 157.6(5) . . ?
O5 C4 N4 124.1(3) . . ?
O5 C4 C3 119.2(2) . . ?
N4 C4 C3 116.7(2) . . ?
O1 C1 N1 125.1(3) . . ?
O1 C1 C2 118.2(2) . . ?
N1 C1 C2 116.7(2) . . ?
N2 C2 C1 114.3(3) . . ?
N2 C2 C3 110.8(3) . . ?
C3 C2 C1 134.9(2) . . ?
N3 C3 C4 120.7(3) . . ?
N3 C3 C2 106.2(2) . . ?
C2 C3 C4 133.2(2) . . ?

loop_
_geom_bond_atom_site_label_1
_geom_bond_atom_site_label_2
_geom_bond_distance
_geom_bond_site_symmetry_2
_geom_bond_publ_flag
O1 C1 1.227(3) . ?
O5 C4 1.228(3) . ?
N1 C1 1.315(3) . ?
N1 H1A 0.884(19) . ?
N1 H1B 0.899(18) . ?
N4 C4 1.318(4) . ?
N4 H4A 0.892(18) . ?
N4 H4B 0.881(19) . ?
O3 N3 1.418(4) . ?
O3 N2 1.372(4) . ?
N3 O4 1.160(3) . ?
N3 C3 1.322(4) . ?
N2 C2 1.301(4) . ?
N2 O2 1.087(7) . ?
C4 C3 1.488(4) . ?
C1 C2 1.498(4) . ?
C2 C3 1.424(4) . ?
